data_1542819
loop_
_publ_author_name
'Bolla, Geetha'
'Mittapalli, Sudhir'
'Nangia, Ashwini'

_publ_section_title
;
 Modularity and three-dimensional isostructurality of novel synthons in
 sulfonamide--lactam cocrystals
;
_journal_coeditor_code ZX5004
_journal_issue 4
_journal_name_full IUCrJ
_journal_page_first 389
_journal_page_last 401
_journal_paper_doi 10.1107/S2052252515004960
_journal_volume 2
_journal_year 2015
_chemical_formula_moiety C6H7NO2S,C6H11NO
_chemical_formula_sum 'C12 H18 N2 O3 S'
_chemical_formula_weight 270.34
_chemical_melting_point 353
_chemical_name_systematic
; 
 ? 
;
_space_group_IT_number 19
_symmetry_cell_setting orthorhombic
_symmetry_space_group_name_Hall 'P 2ac 2ab'
_symmetry_space_group_name_H-M 'P 21 21 21'
_atom_sites_solution_hydrogens geom
_atom_sites_solution_primary direct
_atom_sites_solution_secondary difmap
_audit_creation_method SHELXL-97
_cell_angle_alpha 90.00
_cell_angle_beta 90.00
_cell_angle_gamma 90.00
_cell_formula_units_Z 4
_cell_length_a 7.0700(9)
_cell_length_b 12.7624(13)
_cell_length_c 14.977(2)
_cell_measurement_reflns_used 1165
_cell_measurement_temperature 298(2)
_cell_measurement_theta_max 26.7220
_cell_measurement_theta_min 3.9620
_cell_volume 1351.4(3)
_computing_structure_refinement 'SHELXL-97 (Sheldrick, 1997)'
_computing_structure_solution 'SHELXS-97 (Sheldrick, 1990)'
_diffrn_ambient_temperature 298(2)
_diffrn_measured_fraction_theta_full 0.996
_diffrn_measured_fraction_theta_max 0.996
_diffrn_measurement_device_type 'Xcalibur, Eos, Gemini'
_diffrn_measurement_method '\w scans'
_diffrn_radiation_monochromator graphite
_diffrn_radiation_source 'fine-focus sealed tube'
_diffrn_radiation_type MoK\a
_diffrn_radiation_wavelength 0.71073
_diffrn_reflns_av_R_equivalents 0.0386
_diffrn_reflns_av_sigmaI/netI 0.0631
_diffrn_reflns_limit_h_max 7
_diffrn_reflns_limit_h_min -8
_diffrn_reflns_limit_k_max 15
_diffrn_reflns_limit_k_min -7
_diffrn_reflns_limit_l_max 16
_diffrn_reflns_limit_l_min -17
_diffrn_reflns_number 3348
_diffrn_reflns_theta_full 24.99
_diffrn_reflns_theta_max 24.99
_diffrn_reflns_theta_min 2.72
_exptl_absorpt_coefficient_mu 0.242
_exptl_absorpt_correction_T_max 1.00000
_exptl_absorpt_correction_T_min 0.78752
_exptl_absorpt_correction_type multi-scan
_exptl_absorpt_process_details SADABS
_exptl_crystal_colour COLORLES
_exptl_crystal_density_diffrn 1.329
_exptl_crystal_density_method 'not measured'
_exptl_crystal_description PLATE
_exptl_crystal_F_000 576
_exptl_crystal_size_max 0.22
_exptl_crystal_size_mid 0.20
_exptl_crystal_size_min 0.20
_refine_diff_density_max 0.371
_refine_diff_density_min -0.237
_refine_diff_density_rms 0.061
_refine_ls_abs_structure_details 'Flack H D (1983), Acta Cryst. A39, 876-881'
_refine_ls_abs_structure_Flack 0.0(2)
_refine_ls_extinction_method none
_refine_ls_goodness_of_fit_ref 1.231
_refine_ls_hydrogen_treatment mixed
_refine_ls_matrix_type full
_refine_ls_number_parameters 169
_refine_ls_number_reflns 2197
_refine_ls_number_restraints 0
_refine_ls_restrained_S_all 1.231
_refine_ls_R_factor_all 0.1088
_refine_ls_R_factor_gt 0.0777
_refine_ls_shift/su_max 0.000
_refine_ls_shift/su_mean 0.000
_refine_ls_structure_factor_coef Fsqd
_refine_ls_weighting_details 'calc w=1/[\s^2^(Fo^2^)+(0.0352P)^2^+2.5208P] where P=(Fo^2^+2Fc^2^)/3'
_refine_ls_weighting_scheme calc
_refine_ls_wR_factor_gt 0.1703
_refine_ls_wR_factor_ref 0.1806
_reflns_number_gt 1595
_reflns_number_total 2197
_reflns_threshold_expression >2sigma(I)
_cod_data_source_file zx5004.cif
_cod_data_source_block BSACPR
_cod_database_code 1542819
_publcif_datablock.id {649310c0-c732-4b83-9218-60674abe29ca}

loop_
_symmetry_equiv_pos_as_xyz
'x, y, z'
'-x+1/2, -y, z+1/2'
'x+1/2, -y+1/2, -z'
'-x, y+1/2, -z+1/2'

loop_
_atom_site_label
_atom_site_type_symbol
_atom_site_fract_x
_atom_site_fract_y
_atom_site_fract_z
_atom_site_U_iso_or_equiv
_atom_site_adp_type
_atom_site_occupancy
_atom_site_symmetry_multiplicity
_atom_site_calc_flag
_atom_site_refinement_flags
S1 S 0.9052(3) 0.65992(13) 0.85943(13) 0.0524(5) Uani 1 1 d .
O3 O -0.0036(7) 0.3842(3) 0.5082(4) 0.0641(15) Uani 1 1 d .
O1 O 1.0954(7) 0.6811(4) 0.8374(4) 0.0775(17) Uani 1 1 d .
N1 N 0.8857(10) 0.6723(4) 0.9646(5) 0.0551(16) Uani 1 1 d .
N2 N 0.2566(10) 0.4789(5) 0.5098(5) 0.078(2) Uani 1 1 d .
H2A H 0.3203 0.4215 0.5094 0.094 Uiso 1 1 calc R
O2 O 0.8294(8) 0.5611(3) 0.8371(4) 0.0693(16) Uani 1 1 d .
C1 C 0.7647(10) 0.7583(5) 0.8109(4) 0.0435(17) Uani 1 1 d .
C6 C 0.8499(10) 0.8423(6) 0.7703(4) 0.0527(17) Uani 1 1 d .
H6 H 0.9810 0.8473 0.7675 0.063 Uiso 1 1 calc R
C5 C 0.7369(13) 0.9193(6) 0.7339(5) 0.066(2) Uani 1 1 d .
H5 H 0.7921 0.9769 0.7062 0.079 Uiso 1 1 calc R
C4 C 0.5473(12) 0.9116(7) 0.7381(6) 0.071(3) Uani 1 1 d .
H4 H 0.4724 0.9639 0.7132 0.085 Uiso 1 1 calc R
C7 C 0.0729(12) 0.4691(5) 0.5108(6) 0.064(2) Uani 1 1 d .
C3 C 0.4644(11) 0.8276(7) 0.7785(5) 0.068(2) Uani 1 1 d .
H3 H 0.3333 0.8233 0.7819 0.082 Uiso 1 1 calc R
C2 C 0.5738(11) 0.7495(6) 0.8142(5) 0.060(2) Uani 1 1 d .
H2 H 0.5177 0.6912 0.8404 0.072 Uiso 1 1 calc R
C11 C 0.3443(14) 0.6399(7) 0.5866(7) 0.094(3) Uani 1 1 d .
H11A H 0.4467 0.6905 0.5869 0.113 Uiso 1 1 calc R
H11B H 0.3599 0.5961 0.6390 0.113 Uiso 1 1 calc R
C12 C 0.3665(13) 0.5750(7) 0.5093(9) 0.109(4) Uani 1 1 d .
H12A H 0.4992 0.5569 0.5035 0.131 Uiso 1 1 calc R
H12B H 0.3315 0.6154 0.4570 0.131 Uiso 1 1 calc R
C10 C 0.1627(13) 0.6987(6) 0.5965(6) 0.076(3) Uani 1 1 d .
H10A H 0.1544 0.7498 0.5487 0.092 Uiso 1 1 calc R
H10B H 0.1661 0.7369 0.6524 0.092 Uiso 1 1 calc R
C8 C -0.0411(12) 0.5691(6) 0.5152(8) 0.090(3) Uani 1 1 d .
H8A H -0.0103 0.6114 0.4634 0.108 Uiso 1 1 calc R
H8B H -0.1742 0.5511 0.5112 0.108 Uiso 1 1 calc R
C9 C -0.0129(13) 0.6327(7) 0.5950(7) 0.085(3) Uani 1 1 d .
H9A H -0.0103 0.5864 0.6463 0.102 Uiso 1 1 calc R
H9B H -0.1214 0.6786 0.6018 0.102 Uiso 1 1 calc R
H1A H 0.785(13) 0.646(7) 0.988(7) 0.102 Uiso 1 1 d .
H1B H 0.906(14) 0.730(7) 0.975(7) 0.102 Uiso 1 1 d .

loop_
_atom_site_aniso_label
_atom_site_aniso_U_11
_atom_site_aniso_U_22
_atom_site_aniso_U_33
_atom_site_aniso_U_23
_atom_site_aniso_U_13
_atom_site_aniso_U_12
S1 0.0468(10) 0.0466(8) 0.0640(12) -0.0008(10) 0.0053(10) 0.0048(9)
O3 0.064(3) 0.044(3) 0.085(4) -0.006(3) -0.014(3) -0.001(3)
O1 0.046(3) 0.082(4) 0.105(5) 0.013(3) 0.016(3) 0.010(3)
N1 0.058(4) 0.038(3) 0.070(4) 0.005(3) -0.011(3) 0.000(3)
N2 0.055(4) 0.044(4) 0.135(7) -0.016(4) 0.008(5) 0.004(3)
O2 0.084(4) 0.046(3) 0.078(4) -0.014(3) 0.008(3) 0.003(3)
C1 0.043(5) 0.056(4) 0.032(4) -0.002(3) -0.008(3) -0.001(3)
C6 0.045(4) 0.066(4) 0.046(4) 0.007(4) 0.007(3) -0.004(4)
C5 0.076(6) 0.066(5) 0.055(6) 0.016(4) -0.002(5) -0.008(5)
C4 0.071(8) 0.072(6) 0.068(6) 0.012(5) -0.031(5) 0.008(5)
C7 0.063(6) 0.044(4) 0.085(6) -0.018(4) -0.011(5) 0.006(4)
C3 0.044(5) 0.091(6) 0.070(6) 0.005(5) -0.016(4) 0.001(5)
C2 0.048(5) 0.063(4) 0.068(5) 0.011(4) -0.010(4) -0.009(4)
C11 0.079(6) 0.068(5) 0.136(9) -0.010(6) -0.002(6) -0.019(5)
C12 0.067(7) 0.069(6) 0.191(12) -0.036(7) 0.019(8) -0.010(5)
C10 0.092(7) 0.061(4) 0.077(6) -0.023(4) 0.005(6) -0.004(5)
C8 0.063(6) 0.065(5) 0.141(10) -0.025(6) -0.015(6) 0.015(4)
C9 0.075(6) 0.075(6) 0.105(8) -0.037(5) 0.012(5) 0.009(5)

loop_
_atom_type_symbol
_atom_type_description
_atom_type_scat_dispersion_real
_atom_type_scat_dispersion_imag
_atom_type_scat_source
C C 0.0033 0.0016 'International Tables Vol C Tables 4.2.6.8 and 6.1.1.4'
H H 0.0000 0.0000 'International Tables Vol C Tables 4.2.6.8 and 6.1.1.4'
N N 0.0061 0.0033 'International Tables Vol C Tables 4.2.6.8 and 6.1.1.4'
O O 0.0106 0.0060 'International Tables Vol C Tables 4.2.6.8 and 6.1.1.4'
S S 0.1246 0.1234 'International Tables Vol C Tables 4.2.6.8 and 6.1.1.4'

loop_
_geom_angle_atom_site_label_1
_geom_angle_atom_site_label_2
_geom_angle_atom_site_label_3
_geom_angle
O2 S1 O1 118.6(3)
O2 S1 N1 106.9(3)
O1 S1 N1 107.2(4)
O2 S1 C1 109.0(3)
O1 S1 C1 107.7(3)
N1 S1 C1 106.9(3)
S1 N1 H1A 116(7)
S1 N1 H1B 106(8)
H1A N1 H1B 116(10)
C7 N2 C12 127.9(7)
C7 N2 H2A 116.0
C12 N2 H2A 116.0
C2 C1 C6 121.2(7)
C2 C1 S1 119.2(6)
C6 C1 S1 119.6(6)
C1 C6 C5 118.5(7)
C1 C6 H6 120.7
C5 C6 H6 120.7
C4 C5 C6 120.5(8)
C4 C5 H5 119.8
C6 C5 H5 119.8
C5 C4 C3 120.4(8)
C5 C4 H4 119.8
C3 C4 H4 119.8
O3 C7 N2 122.0(7)
O3 C7 C8 121.2(8)
N2 C7 C8 116.7(7)
C4 C3 C2 120.2(7)
C4 C3 H3 119.9
C2 C3 H3 119.9
C1 C2 C3 119.2(7)
C1 C2 H2 120.4
C3 C2 H2 120.4
C12 C11 C10 117.6(9)
C12 C11 H11A 107.9
C10 C11 H11A 107.9
C12 C11 H11B 107.9
C10 C11 H11B 107.9
H11A C11 H11B 107.2
C11 C12 N2 115.2(9)
C11 C12 H12A 108.5
N2 C12 H12A 108.5
C11 C12 H12B 108.5
N2 C12 H12B 108.5
H12A C12 H12B 107.5
C11 C10 C9 115.4(6)
C11 C10 H10A 108.4
C9 C10 H10A 108.4
C11 C10 H10B 108.4
C9 C10 H10B 108.4
H10A C10 H10B 107.5
C9 C8 C7 115.7(8)
C9 C8 H8A 108.4
C7 C8 H8A 108.4
C9 C8 H8B 108.4
C7 C8 H8B 108.4
H8A C8 H8B 107.4
C8 C9 C10 116.0(8)
C8 C9 H9A 108.3
C10 C9 H9A 108.3
C8 C9 H9B 108.3
C10 C9 H9B 108.3
H9A C9 H9B 107.4

loop_
_geom_bond_atom_site_label_1
_geom_bond_atom_site_label_2
_geom_bond_distance
S1 O2 1.410(5)
S1 O1 1.410(5)
S1 N1 1.589(7)
S1 C1 1.758(7)
O3 C7 1.212(8)
N1 H1A 0.86(9)
N1 H1B 0.76(8)
N2 C7 1.305(9)
N2 C12 1.451(10)
N2 H2A 0.8600
C1 C2 1.356(10)
C1 C6 1.372(9)
C6 C5 1.379(10)
C6 H6 0.9300
C5 C4 1.345(11)
C5 H5 0.9300
C4 C3 1.364(11)
C4 H4 0.9300
C7 C8 1.511(10)
C3 C2 1.370(10)
C3 H3 0.9300
C2 H2 0.9300
C11 C12 1.433(13)
C11 C10 1.494(12)
C11 H11A 0.9700
C11 H11B 0.9700
C12 H12A 0.9700
C12 H12B 0.9700
C10 C9 1.500(11)
C10 H10A 0.9700
C10 H10B 0.9700
C8 C9 1.458(12)
C8 H8A 0.9700
C8 H8B 0.9700
C9 H9A 0.9700
C9 H9B 0.9700
